data_4503723
loop_
_publ_author_name
'Tedesco, Consiglia'
'Gregoli, Luisa'
'Immediata, Ivano'
'Gavuzzo, Enrico'
'Neri, Placido'

_publ_section_title
;
 Molecular Assembly of Distalp-H-Calix[4]dihydroquinone Units
;
_journal_issue 10
_journal_name_full 'Crystal Growth &amp; Design'
_journal_page_first 3700
_journal_paper_doi 10.1021/cg800320e
_journal_volume 8
_journal_year 2008
_chemical_formula_moiety '2(C30 H28 O6), C3 H6 O, C2 H3 N'
_chemical_formula_sum 'C65 H65 N O13'
_chemical_formula_weight 1068.18
_chemical_name_systematic
; 
 ? 
;
_space_group_IT_number 14
_symmetry_cell_setting monoclinic
_symmetry_space_group_name_Hall '-P 2ybc'
_symmetry_space_group_name_H-M 'P 1 21/c 1'
_atom_sites_solution_hydrogens geom
_atom_sites_solution_primary direct
_atom_sites_solution_secondary difmap
_cell_angle_alpha 90.00
_cell_angle_beta 95.00(3)
_cell_angle_gamma 90.00
_cell_formula_units_Z 4
_cell_length_a 15.232(9)
_cell_length_b 17.326(4)
_cell_length_c 20.892(5)
_cell_measurement_temperature 298(2)
_cell_volume 5493(4)
_computing_structure_refinement 'SHELXL-97 (Sheldrick, 1997)'
_computing_structure_solution 'SIR-97 (Altomare et al., 1994)'
_diffrn_ambient_temperature 298(2)
_diffrn_measured_fraction_theta_full 0.999
_diffrn_measured_fraction_theta_max 0.999
_diffrn_radiation_monochromator graphite
_diffrn_radiation_source 'fine-focus sealed tube'
_diffrn_radiation_type MoK\a
_diffrn_radiation_wavelength 0.71069
_diffrn_reflns_av_R_equivalents 0.0498
_diffrn_reflns_av_sigmaI/netI 0.1797
_diffrn_reflns_limit_h_max 14
_diffrn_reflns_limit_h_min 0
_diffrn_reflns_limit_k_max 16
_diffrn_reflns_limit_k_min 0
_diffrn_reflns_limit_l_max 20
_diffrn_reflns_limit_l_min -20
_diffrn_reflns_number 5373
_diffrn_reflns_theta_full 20.00
_diffrn_reflns_theta_max 20.00
_diffrn_reflns_theta_min 2.09
_exptl_absorpt_coefficient_mu 0.090
_exptl_absorpt_correction_type none
_exptl_crystal_density_diffrn 1.292
_exptl_crystal_density_method 'not measured'
_exptl_crystal_F_000 2264
_exptl_crystal_size_max 0.3
_exptl_crystal_size_mid 0.2
_exptl_crystal_size_min 0.1
_refine_diff_density_max 0.427
_refine_diff_density_min -0.354
_refine_diff_density_rms 0.072
_refine_ls_extinction_method none
_refine_ls_goodness_of_fit_ref 1.489
_refine_ls_hydrogen_treatment constr
_refine_ls_matrix_type full
_refine_ls_number_parameters 320
_refine_ls_number_reflns 5122
_refine_ls_number_restraints 0
_refine_ls_restrained_S_all 1.489
_refine_ls_R_factor_all 0.2387
_refine_ls_R_factor_gt 0.0682
_refine_ls_shift/su_max 0.000
_refine_ls_shift/su_mean 0.000
_refine_ls_structure_factor_coef Fsqd
_refine_ls_weighting_details 'calc w=1/[\s^2^(Fo^2^)+(0.0000P)^2^+0.0000P] where P=(Fo^2^+2Fc^2^)/3'
_refine_ls_weighting_scheme calc
_refine_ls_wR_factor_gt 0.1072
_refine_ls_wR_factor_ref 0.1255
_reflns_number_gt 1883
_reflns_number_total 5122
_reflns_threshold_expression >2sigma(I)
_cod_data_source_file cg800320e_si_001.cif
_cod_data_source_block id20h2
_cod_original_sg_symbol_H-M 'P 21/c'
_cod_database_code 4503723

loop_
_symmetry_equiv_pos_as_xyz
'x, y, z'
'-x, y+1/2, -z+1/2'
'-x, -y, -z'
'x, -y-1/2, z-1/2'

loop_
_atom_site_label
_atom_site_type_symbol
_atom_site_fract_x
_atom_site_fract_y
_atom_site_fract_z
_atom_site_U_iso_or_equiv
_atom_site_adp_type
_atom_site_occupancy
_atom_site_symmetry_multiplicity
_atom_site_calc_flag
_atom_site_refinement_flags
O1 O 0.8356(3) 0.2458(3) 0.1331(3) 0.0564(19) Uiso 1 1 d .
H1 H 0.8395 0.2263 0.1690 0.085 Uiso 1 1 calc R
O2 O 0.9144(4) 0.0382(3) -0.0528(3) 0.070(2) Uiso 1 1 d .
H2 H 0.9124 0.0590 -0.0882 0.105 Uiso 1 1 calc R
O3 O 0.9595(4) 0.3680(3) 0.2277(2) 0.0507(18) Uiso 1 1 d .
H3 H 0.9384 0.3940 0.1973 0.076 Uiso 1 1 calc R
O4 O 1.3173(4) 0.4164(3) 0.2735(3) 0.0617(19) Uiso 1 1 d .
H4 H 1.3383 0.3903 0.3038 0.093 Uiso 1 1 calc R
O5 O 0.8878(4) 0.2159(3) 0.2601(2) 0.0470(17) Uiso 1 1 d .
O6 O 0.8792(4) 0.4085(3) 0.1149(2) 0.0481(17) Uiso 1 1 d .
O7 O 0.4970(4) 0.3806(3) 0.2879(2) 0.0546(18) Uiso 1 1 d .
H7 H 0.4797 0.3604 0.2536 0.082 Uiso 1 1 calc R
O8 O 0.8583(4) 0.4024(3) 0.3197(2) 0.0538(18) Uiso 1 1 d .
H8 H 0.8733 0.4226 0.3544 0.081 Uiso 1 1 calc R
O9 O 0.3528(3) 0.2408(3) 0.3249(2) 0.0560(19) Uiso 1 1 d .
H9 H 0.3472 0.2739 0.3523 0.084 Uiso 1 1 calc R
O10 O 0.4161(4) -0.0415(4) 0.4413(3) 0.100(3) Uiso 1 1 d .
H10 H 0.4131 -0.0388 0.4802 0.151 Uiso 1 1 calc R
O11 O 0.4226(4) 0.2672(3) 0.2124(2) 0.0484(17) Uiso 1 1 d .
O12 O 0.3921(4) 0.3860(3) 0.4047(3) 0.0524(18) Uiso 1 1 d .
O13 O 0.2375(7) 0.1405(6) 0.0877(5) 0.185(5) Uiso 1 1 d .
N1 N 0.6658(9) 0.0617(8) 0.4255(6) 0.203(7) Uiso 1 1 d .
C1 C 0.8533(5) 0.2179(5) 0.0252(4) 0.041(3) Uiso 1 1 d .
C2 C 0.8566(5) 0.1925(5) 0.0893(4) 0.046(3) Uiso 1 1 d .
C3 C 0.8766(5) 0.1151(5) 0.1044(4) 0.036(2) Uiso 1 1 d .
C4 C 0.8969(5) 0.0648(5) 0.0567(4) 0.044(3) Uiso 1 1 d .
H4A H 0.9132 0.0141 0.0662 0.053 Uiso 1 1 calc R
C5 C 0.8924(5) 0.0926(5) -0.0066(4) 0.048(3) Uiso 1 1 d .
C6 C 0.8725(5) 0.1668(5) -0.0216(4) 0.044(3) Uiso 1 1 d .
H6 H 0.8719 0.1833 -0.0640 0.053 Uiso 1 1 calc R
C7 C 0.8801(5) 0.0859(5) 0.1732(3) 0.044(3) Uiso 1 1 d .
H7A H 0.8763 0.0300 0.1725 0.053 Uiso 1 1 calc R
H7B H 0.8291 0.1053 0.1929 0.053 Uiso 1 1 calc R
C8 C 0.9635(6) 0.1096(5) 0.2146(4) 0.040(3) Uiso 1 1 d .
C9 C 0.9657(6) 0.1749(5) 0.2545(4) 0.039(3) Uiso 1 1 d .
C10 C 1.0438(6) 0.2023(5) 0.2877(4) 0.045(3) Uiso 1 1 d .
C11 C 1.1190(6) 0.1584(5) 0.2819(4) 0.051(3) Uiso 1 1 d .
H11 H 1.1719 0.1740 0.3037 0.061 Uiso 1 1 calc R
C12 C 1.1177(6) 0.0922(5) 0.2448(4) 0.058(3) Uiso 1 1 d .
H12 H 1.1688 0.0632 0.2431 0.069 Uiso 1 1 calc R
C13 C 1.0416(6) 0.0693(5) 0.2107(4) 0.052(3) Uiso 1 1 d .
H13 H 1.0421 0.0260 0.1845 0.063 Uiso 1 1 calc R
C14 C 1.0485(5) 0.2775(4) 0.3236(4) 0.048(3) Uiso 1 1 d .
H14A H 1.0799 0.2698 0.3655 0.057 Uiso 1 1 calc R
H14B H 0.9892 0.2944 0.3301 0.057 Uiso 1 1 calc R
C15 C 1.0947(6) 0.3404(5) 0.2877(4) 0.039(3) Uiso 1 1 d .
C16 C 1.0497(5) 0.3814(5) 0.2369(4) 0.037(2) Uiso 1 1 d .
C17 C 1.0934(5) 0.4330(5) 0.2009(4) 0.034(2) Uiso 1 1 d .
C18 C 1.1837(5) 0.4426(5) 0.2128(4) 0.045(3) Uiso 1 1 d .
H18 H 1.2143 0.4754 0.1875 0.055 Uiso 1 1 calc R
C19 C 1.2272(6) 0.4020(5) 0.2632(4) 0.047(3) Uiso 1 1 d .
C20 C 1.1839(5) 0.3521(5) 0.3008(4) 0.041(3) Uiso 1 1 d .
H20 H 1.2146 0.3265 0.3349 0.050 Uiso 1 1 calc R
C21 C 1.0453(5) 0.4803(4) 0.1459(3) 0.042(3) Uiso 1 1 d .
H21A H 0.9909 0.5005 0.1601 0.050 Uiso 1 1 calc R
H21B H 1.0819 0.5238 0.1361 0.050 Uiso 1 1 calc R
C22 C 1.0241(6) 0.4325(5) 0.0847(4) 0.042(3) Uiso 1 1 d .
C23 C 0.9421(6) 0.3998(5) 0.0719(4) 0.039(2) Uiso 1 1 d .
C24 C 0.9250(5) 0.3484(5) 0.0188(4) 0.040(3) Uiso 1 1 d .
C25 C 0.9896(6) 0.3396(5) -0.0221(4) 0.057(3) Uiso 1 1 d .
H25 H 0.9790 0.3080 -0.0580 0.069 Uiso 1 1 calc R
C26 C 1.0696(6) 0.3759(5) -0.0119(4) 0.058(3) Uiso 1 1 d .
H26 H 1.1117 0.3694 -0.0412 0.070 Uiso 1 1 calc R
C27 C 1.0882(6) 0.4226(5) 0.0420(4) 0.054(3) Uiso 1 1 d .
H27 H 1.1427 0.4467 0.0492 0.065 Uiso 1 1 calc R
C28 C 0.8389(5) 0.3035(4) 0.0102(4) 0.051(3) Uiso 1 1 d .
H28A H 0.8132 0.3092 -0.0336 0.061 Uiso 1 1 calc R
H28B H 0.7978 0.3246 0.0385 0.061 Uiso 1 1 calc R
C29 C 0.8371(5) 0.1879(5) 0.3101(4) 0.059(3) Uiso 1 1 d .
H29A H 0.7854 0.2192 0.3119 0.089 Uiso 0.50 1 calc PR
H29B H 0.8720 0.1903 0.3506 0.089 Uiso 0.50 1 calc PR
H29C H 0.8199 0.1354 0.3012 0.089 Uiso 0.50 1 calc PR
H29D H 0.8662 0.1440 0.3305 0.089 Uiso 0.50 1 calc PR
H29E H 0.7795 0.1730 0.2919 0.089 Uiso 0.50 1 calc PR
H29F H 0.8316 0.2279 0.3413 0.089 Uiso 0.50 1 calc PR
C30 C 0.8149(6) 0.4685(5) 0.0994(4) 0.070(3) Uiso 1 1 d .
H30A H 0.7735 0.4698 0.1315 0.105 Uiso 0.50 1 calc PR
H30B H 0.7842 0.4580 0.0582 0.105 Uiso 0.50 1 calc PR
H30C H 0.8442 0.5174 0.0981 0.105 Uiso 0.50 1 calc PR
H30D H 0.8277 0.4937 0.0604 0.105 Uiso 0.50 1 calc PR
H30E H 0.8171 0.5054 0.1337 0.105 Uiso 0.50 1 calc PR
H30F H 0.7570 0.4461 0.0938 0.105 Uiso 0.50 1 calc PR
C31 C 0.6263(6) 0.4215(5) 0.3488(4) 0.040(3) Uiso 1 1 d .
C32 C 0.5871(6) 0.3850(5) 0.2928(4) 0.039(3) Uiso 1 1 d .
C33 C 0.6388(5) 0.3579(4) 0.2454(4) 0.032(2) Uiso 1 1 d .
C34 C 0.7302(5) 0.3635(4) 0.2554(4) 0.038(3) Uiso 1 1 d .
H34 H 0.7659 0.3433 0.2257 0.046 Uiso 1 1 calc R
C35 C 0.7668(6) 0.3999(5) 0.3106(4) 0.044(3) Uiso 1 1 d .
C36 C 0.7163(5) 0.4278(5) 0.3559(4) 0.040(3) Uiso 1 1 d .
H36 H 0.7434 0.4515 0.3924 0.048 Uiso 1 1 calc R
C37 C 0.5951(5) 0.3196(4) 0.1847(3) 0.036(2) Uiso 1 1 d .
H37A H 0.6346 0.3235 0.1509 0.044 Uiso 1 1 calc R
H37B H 0.5418 0.3478 0.1708 0.044 Uiso 1 1 calc R
C38 C 0.5715(5) 0.2340(5) 0.1938(4) 0.034(2) Uiso 1 1 d .
C39 C 0.4887(5) 0.2106(5) 0.2083(4) 0.037(3) Uiso 1 1 d .
C40 C 0.4691(6) 0.1345(5) 0.2231(4) 0.042(3) Uiso 1 1 d .
C41 C 0.5356(6) 0.0810(5) 0.2207(4) 0.054(3) Uiso 1 1 d .
H41 H 0.5245 0.0297 0.2302 0.065 Uiso 1 1 calc R
C42 C 0.6190(6) 0.1022(5) 0.2043(4) 0.054(3) Uiso 1 1 d .
H42 H 0.6630 0.0652 0.2026 0.064 Uiso 1 1 calc R
C43 C 0.6360(6) 0.1783(5) 0.1906(4) 0.052(3) Uiso 1 1 d .
H43 H 0.6914 0.1924 0.1791 0.062 Uiso 1 1 calc R
C44 C 0.3796(5) 0.1119(5) 0.2441(4) 0.054(3) Uiso 1 1 d .
H44A H 0.3363 0.1502 0.2289 0.064 Uiso 1 1 calc R
H44B H 0.3619 0.0628 0.2248 0.064 Uiso 1 1 calc R
C45 C 0.3814(6) 0.1055(5) 0.3167(4) 0.048(3) Uiso 1 1 d .
C46 C 0.3667(6) 0.1691(5) 0.3545(4) 0.047(3) Uiso 1 1 d .
C47 C 0.3679(6) 0.1662(5) 0.4214(4) 0.048(3) Uiso 1 1 d .
C48 C 0.3827(5) 0.0948(5) 0.4510(4) 0.051(3) Uiso 1 1 d .
H48 H 0.3831 0.0895 0.4953 0.062 Uiso 1 1 calc R
C49 C 0.3968(6) 0.0326(6) 0.4128(5) 0.069(3) Uiso 1 1 d .
C50 C 0.3984(6) 0.0352(6) 0.3475(4) 0.067(3) Uiso 1 1 d .
H50 H 0.4105 -0.0088 0.3243 0.080 Uiso 1 1 calc R
C51 C 0.3583(5) 0.2389(5) 0.4610(4) 0.056(3) Uiso 1 1 d .
H51A H 0.3142 0.2722 0.4392 0.067 Uiso 1 1 calc R
H51B H 0.3385 0.2251 0.5024 0.067 Uiso 1 1 calc R
C52 C 0.4449(6) 0.2815(5) 0.4710(4) 0.044(3) Uiso 1 1 d .
C53 C 0.4625(6) 0.3503(5) 0.4404(4) 0.041(3) Uiso 1 1 d .
C54 C 0.5454(6) 0.3829(5) 0.4420(4) 0.042(3) Uiso 1 1 d .
C55 C 0.6122(6) 0.3480(5) 0.4823(4) 0.047(3) Uiso 1 1 d .
H55 H 0.6680 0.3700 0.4864 0.056 Uiso 1 1 calc R
C56 C 0.5970(6) 0.2815(5) 0.5162(4) 0.056(3) Uiso 1 1 d .
H56 H 0.6422 0.2599 0.5432 0.067 Uiso 1 1 calc R
C57 C 0.5149(6) 0.2472(5) 0.5100(4) 0.053(3) Uiso 1 1 d .
H57 H 0.5056 0.2014 0.5316 0.064 Uiso 1 1 calc R
C58 C 0.5684(5) 0.4479(5) 0.3997(4) 0.044(3) Uiso 1 1 d .
H58A H 0.5988 0.4877 0.4257 0.053 Uiso 1 1 calc R
H58B H 0.5147 0.4702 0.3792 0.053 Uiso 1 1 calc R
C59 C 0.3701(5) 0.2825(5) 0.1516(4) 0.065(3) Uiso 1 1 d .
H59A H 0.3267 0.3212 0.1582 0.098 Uiso 0.50 1 calc PR
H59B H 0.3412 0.2359 0.1364 0.098 Uiso 0.50 1 calc PR
H59C H 0.4080 0.3005 0.1203 0.098 Uiso 0.50 1 calc PR
H59D H 0.3906 0.2505 0.1184 0.098 Uiso 0.50 1 calc PR
H59E H 0.3760 0.3358 0.1402 0.098 Uiso 0.50 1 calc PR
H59F H 0.3093 0.2713 0.1563 0.098 Uiso 0.50 1 calc PR
C60 C 0.3520(6) 0.4457(5) 0.4398(4) 0.074(3) Uiso 1 1 d .
H60A H 0.3047 0.4688 0.4129 0.112 Uiso 0.50 1 calc PR
H60B H 0.3951 0.4844 0.4526 0.112 Uiso 0.50 1 calc PR
H60C H 0.3292 0.4240 0.4772 0.112 Uiso 0.50 1 calc PR
H60D H 0.3813 0.4494 0.4822 0.112 Uiso 0.50 1 calc PR
H60E H 0.2909 0.4337 0.4426 0.112 Uiso 0.50 1 calc PR
H60F H 0.3568 0.4941 0.4179 0.112 Uiso 0.50 1 calc PR
C61 C 0.1267(8) 0.1519(7) 0.0088(5) 0.159(6) Uiso 1 1 d .
H61A H 0.1053 0.1970 -0.0143 0.238 Uiso 1 1 calc R
H61B H 0.0787 0.1170 0.0134 0.238 Uiso 1 1 calc R
H61C H 0.1704 0.1269 -0.0145 0.238 Uiso 1 1 calc R
C62 C 0.1658(10) 0.1744(9) 0.0719(7) 0.146(6) Uiso 1 1 d .
C63 C 0.1169(7) 0.2245(7) 0.1116(5) 0.142(5) Uiso 1 1 d .
H63A H 0.1294 0.2105 0.1560 0.213 Uiso 1 1 calc R
H63B H 0.0550 0.2190 0.0996 0.213 Uiso 1 1 calc R
H63C H 0.1342 0.2771 0.1056 0.213 Uiso 1 1 calc R
C64 C 0.6108(6) 0.1813(6) 0.3702(4) 0.095(4) Uiso 1 1 d .
H64A H 0.6480 0.2230 0.3863 0.142 Uiso 1 1 calc R
H64B H 0.5506 0.1932 0.3764 0.142 Uiso 1 1 calc R
H64C H 0.6168 0.1744 0.3252 0.142 Uiso 1 1 calc R
C65 C 0.6363(9) 0.1116(8) 0.4042(6) 0.115(5) Uiso 1 1 d .

loop_
_atom_type_symbol
_atom_type_description
_atom_type_scat_dispersion_real
_atom_type_scat_dispersion_imag
_atom_type_scat_source
H H 0.0000 0.0000 'International Tables Vol C Tables 4.2.6.8 and 6.1.1.4'
C C 0.0033 0.0016 'International Tables Vol C Tables 4.2.6.8 and 6.1.1.4'
N N 0.0061 0.0033 'International Tables Vol C Tables 4.2.6.8 and 6.1.1.4'
O O 0.0106 0.0060 'International Tables Vol C Tables 4.2.6.8 and 6.1.1.4'

loop_
_geom_angle_atom_site_label_1
_geom_angle_atom_site_label_2
_geom_angle_atom_site_label_3
_geom_angle
C2 O1 H1 109.5
C5 O2 H2 109.5
C16 O3 H3 109.5
C19 O4 H4 109.5
C9 O5 C29 113.9(6)
C23 O6 C30 115.4(6)
C32 O7 H7 109.5
C35 O8 H8 109.5
C46 O9 H9 109.5
C49 O10 H10 109.5
C39 O11 C59 114.3(6)
C53 O12 C60 112.8(6)
C6 C1 C2 119.1(8)
C6 C1 C28 121.1(8)
C2 C1 C28 119.4(8)
O1 C2 C3 123.8(8)
O1 C2 C1 116.0(8)
C3 C2 C1 120.1(8)
C4 C3 C2 119.8(8)
C4 C3 C7 118.7(8)
C2 C3 C7 121.4(8)
C3 C4 C5 118.0(8)
C3 C4 H4A 121.0
C5 C4 H4A 121.0
C6 C5 C4 122.5(9)
C6 C5 O2 122.5(8)
C4 C5 O2 114.9(8)
C5 C6 C1 120.4(8)
C5 C6 H6 119.8
C1 C6 H6 119.8
C3 C7 C8 113.9(7)
C3 C7 H7A 108.8
C8 C7 H7A 108.8
C3 C7 H7B 108.8
C8 C7 H7B 108.8
H7A C7 H7B 107.7
C13 C8 C9 117.6(8)
C13 C8 C7 120.3(8)
C9 C8 C7 121.9(8)
O5 C9 C8 118.9(8)
O5 C9 C10 118.4(8)
C8 C9 C10 122.7(9)
C11 C10 C9 116.2(8)
C11 C10 C14 121.0(8)
C9 C10 C14 122.7(8)
C12 C11 C10 122.0(9)
C12 C11 H11 119.0
C10 C11 H11 119.0
C13 C12 C11 120.2(9)
C13 C12 H12 119.9
C11 C12 H12 119.9
C12 C13 C8 121.1(9)
C12 C13 H13 119.5
C8 C13 H13 119.5
C10 C14 C15 112.2(7)
C10 C14 H14A 109.2
C15 C14 H14A 109.2
C10 C14 H14B 109.2
C15 C14 H14B 109.2
H14A C14 H14B 107.9
C20 C15 C16 118.9(8)
C20 C15 C14 119.7(8)
C16 C15 C14 121.1(8)
C17 C16 O3 123.4(8)
C17 C16 C15 121.0(8)
O3 C16 C15 115.6(8)
C16 C17 C18 119.9(8)
C16 C17 C21 122.1(8)
C18 C17 C21 118.0(8)
C17 C18 C19 118.5(9)
C17 C18 H18 120.7
C19 C18 H18 120.7
C20 C19 C18 122.1(9)
C20 C19 O4 122.7(8)
C18 C19 O4 115.3(8)
C19 C20 C15 119.6(9)
C19 C20 H20 120.2
C15 C20 H20 120.2
C22 C21 C17 112.7(7)
C22 C21 H21A 109.0
C17 C21 H21A 109.0
C22 C21 H21B 109.0
C17 C21 H21B 109.0
H21A C21 H21B 107.8
C23 C22 C27 120.0(8)
C23 C22 C21 120.3(8)
C27 C22 C21 119.6(8)
O6 C23 C22 120.0(8)
O6 C23 C24 119.0(8)
C22 C23 C24 120.5(8)
C25 C24 C23 117.6(8)
C25 C24 C28 122.0(8)
C23 C24 C28 120.4(8)
C24 C25 C26 122.0(9)
C24 C25 H25 119.0
C26 C25 H25 119.0
C25 C26 C27 120.4(9)
C25 C26 H26 119.8
C27 C26 H26 119.8
C22 C27 C26 119.1(9)
C22 C27 H27 120.5
C26 C27 H27 120.5
C24 C28 C1 111.4(7)
C24 C28 H28A 109.3
C1 C28 H28A 109.3
C24 C28 H28B 109.3
C1 C28 H28B 109.3
H28A C28 H28B 108.0
O5 C29 H29A 109.5
O5 C29 H29B 109.5
H29A C29 H29B 109.5
O5 C29 H29C 109.5
H29A C29 H29C 109.5
H29B C29 H29C 109.5
O5 C29 H29D 109.5
H29A C29 H29D 141.1
H29B C29 H29D 56.3
H29C C29 H29D 56.3
O5 C29 H29E 109.5
H29A C29 H29E 56.3
H29B C29 H29E 141.1
H29C C29 H29E 56.3
H29D C29 H29E 109.5
O5 C29 H29F 109.5
H29A C29 H29F 56.3
H29B C29 H29F 56.3
H29C C29 H29F 141.1
H29D C29 H29F 109.5
H29E C29 H29F 109.5
O6 C30 H30A 109.5
O6 C30 H30B 109.5
H30A C30 H30B 109.5
O6 C30 H30C 109.5
H30A C30 H30C 109.5
H30B C30 H30C 109.5
O6 C30 H30D 109.5
H30A C30 H30D 141.1
H30B C30 H30D 56.3
H30C C30 H30D 56.3
O6 C30 H30E 109.5
H30A C30 H30E 56.3
H30B C30 H30E 141.1
H30C C30 H30E 56.3
H30D C30 H30E 109.5
O6 C30 H30F 109.5
H30A C30 H30F 56.3
H30B C30 H30F 56.3
H30C C30 H30F 141.1
H30D C30 H30F 109.5
H30E C30 H30F 109.5
C36 C31 C32 118.0(8)
C36 C31 C58 122.7(8)
C32 C31 C58 119.1(8)
O7 C32 C33 123.4(8)
O7 C32 C31 115.7(8)
C33 C32 C31 120.8(8)
C34 C33 C32 119.1(8)
C34 C33 C37 120.8(8)
C32 C33 C37 120.1(7)
C35 C34 C33 118.7(8)
C35 C34 H34 120.6
C33 C34 H34 120.6
C36 C35 C34 122.0(8)
C36 C35 O8 121.0(8)
C34 C35 O8 116.9(8)
C35 C36 C31 121.2(9)
C35 C36 H36 119.4
C31 C36 H36 119.4
C33 C37 C38 113.8(6)
C33 C37 H37A 108.8
C38 C37 H37A 108.8
C33 C37 H37B 108.8
C38 C37 H37B 108.8
H37A C37 H37B 107.7
C39 C38 C43 118.1(8)
C39 C38 C37 122.4(8)
C43 C38 C37 119.4(8)
C38 C39 C40 123.0(8)
C38 C39 O11 118.5(7)
C40 C39 O11 118.4(8)
C41 C40 C39 117.2(8)
C41 C40 C44 121.2(8)
C39 C40 C44 121.6(8)
C40 C41 C42 121.4(9)
C40 C41 H41 119.3
C42 C41 H41 119.3
C43 C42 C41 119.6(9)
C43 C42 H42 120.2
C41 C42 H42 120.2
C42 C43 C38 120.7(9)
C42 C43 H43 119.6
C38 C43 H43 119.6
C45 C44 C40 111.7(7)
C45 C44 H44A 109.3
C40 C44 H44A 109.3
C45 C44 H44B 109.3
C40 C44 H44B 109.3
H44A C44 H44B 107.9
C46 C45 C50 117.8(9)
C46 C45 C44 121.3(8)
C50 C45 C44 120.9(8)
C45 C46 O9 118.9(8)
C45 C46 C47 123.4(9)
O9 C46 C47 117.7(8)
C48 C47 C46 117.7(9)
C48 C47 C51 120.9(8)
C46 C47 C51 121.3(8)
C49 C48 C47 117.9(9)
C49 C48 H48 121.1
C47 C48 H48 121.1
C50 C49 C48 125.0(10)
C50 C49 O10 115.0(10)
C48 C49 O10 119.9(9)
C49 C50 C45 118.1(10)
C49 C50 H50 120.9
C45 C50 H50 120.9
C52 C51 C47 110.8(7)
C52 C51 H51A 109.5
C47 C51 H51A 109.5
C52 C51 H51B 109.5
C47 C51 H51B 109.5
H51A C51 H51B 108.1
C53 C52 C57 117.4(8)
C53 C52 C51 123.9(8)
C57 C52 C51 118.6(8)
C54 C53 C52 123.5(9)
C54 C53 O12 119.3(8)
C52 C53 O12 117.2(8)
C53 C54 C55 116.9(8)
C53 C54 C58 123.8(8)
C55 C54 C58 119.1(8)
C56 C55 C54 121.6(9)
C56 C55 H55 119.2
C54 C55 H55 119.2
C57 C56 C55 120.1(9)
C57 C56 H56 119.9
C55 C56 H56 119.9
C56 C57 C52 120.2(9)
C56 C57 H57 119.9
C52 C57 H57 119.9
C54 C58 C31 111.7(7)
C54 C58 H58A 109.3
C31 C58 H58A 109.3
C54 C58 H58B 109.3
C31 C58 H58B 109.3
H58A C58 H58B 107.9
O11 C59 H59A 109.5
O11 C59 H59B 109.5
H59A C59 H59B 109.5
O11 C59 H59C 109.5
H59A C59 H59C 109.5
H59B C59 H59C 109.5
O11 C59 H59D 109.5
H59A C59 H59D 141.1
H59B C59 H59D 56.3
H59C C59 H59D 56.3
O11 C59 H59E 109.5
H59A C59 H59E 56.3
H59B C59 H59E 141.1
H59C C59 H59E 56.3
H59D C59 H59E 109.5
O11 C59 H59F 109.5
H59A C59 H59F 56.3
H59B C59 H59F 56.3
H59C C59 H59F 141.1
H59D C59 H59F 109.5
H59E C59 H59F 109.5
O12 C60 H60A 109.5
O12 C60 H60B 109.5
H60A C60 H60B 109.5
O12 C60 H60C 109.5
H60A C60 H60C 109.5
H60B C60 H60C 109.5
O12 C60 H60D 109.5
H60A C60 H60D 141.1
H60B C60 H60D 56.3
H60C C60 H60D 56.3
O12 C60 H60E 109.5
H60A C60 H60E 56.3
H60B C60 H60E 141.1
H60C C60 H60E 56.3
H60D C60 H60E 109.5
O12 C60 H60F 109.5
H60A C60 H60F 56.3
H60B C60 H60F 56.3
H60C C60 H60F 141.1
H60D C60 H60F 109.5
H60E C60 H60F 109.5
C62 C61 H61A 109.5
C62 C61 H61B 109.5
H61A C61 H61B 109.5
C62 C61 H61C 109.5
H61A C61 H61C 109.5
H61B C61 H61C 109.5
O13 C62 C63 127.2(15)
O13 C62 C61 113.1(15)
C63 C62 C61 119.3(15)
C62 C63 H63A 109.5
C62 C63 H63B 109.5
H63A C63 H63B 109.5
C62 C63 H63C 109.5
H63A C63 H63C 109.5
H63B C63 H63C 109.5
C65 C64 H64A 109.5
C65 C64 H64B 109.5
H64A C64 H64B 109.5
C65 C64 H64C 109.5
H64A C64 H64C 109.5
H64B C64 H64C 109.5
N1 C65 C64 169.8(18)

loop_
_geom_bond_atom_site_label_1
_geom_bond_atom_site_label_2
_geom_bond_distance
O1 C2 1.358(8)
O1 H1 0.8200
O2 C5 1.410(9)
O2 H2 0.8200
O3 C16 1.390(8)
O3 H3 0.8200
O4 C19 1.393(9)
O4 H4 0.8200
O5 C9 1.397(9)
O5 C29 1.437(8)
O6 C23 1.378(8)
O6 C30 1.446(8)
O7 C32 1.369(8)
O7 H7 0.8200
O8 C35 1.390(9)
O8 H8 0.8200
O9 C46 1.395(9)
O9 H9 0.8200
O10 C49 1.435(10)
O10 H10 0.8200
O11 C39 1.413(8)
O11 C59 1.466(8)
O12 C53 1.396(9)
O12 C60 1.435(9)
O13 C62 1.258(16)
N1 C65 1.054(17)
C1 C6 1.368(10)
C1 C2 1.406(10)
C1 C28 1.528(10)
C2 C3 1.405(10)
C3 C4 1.381(9)
C3 C7 1.519(9)
C4 C5 1.403(10)
C4 H4A 0.9300
C5 C6 1.353(10)
C6 H6 0.9300
C7 C8 1.530(10)
C7 H7A 0.9700
C7 H7B 0.9700
C8 C13 1.388(10)
C8 C9 1.403(10)
C9 C10 1.407(10)
C10 C11 1.388(10)
C10 C14 1.502(10)
C11 C12 1.384(10)
C11 H11 0.9300
C12 C13 1.365(10)
C12 H12 0.9300
C13 H13 0.9300
C14 C15 1.528(10)
C14 H14A 0.9700
C14 H14B 0.9700
C15 C20 1.378(10)
C15 C16 1.404(9)
C16 C17 1.377(10)
C17 C18 1.386(10)
C17 C21 1.543(9)
C18 C19 1.386(10)
C18 H18 0.9300
C19 C20 1.376(10)
C20 H20 0.9300
C21 C22 1.534(9)
C21 H21A 0.9700
C21 H21B 0.9700
C22 C23 1.378(10)
C22 C27 1.389(10)
C23 C24 1.429(10)
C24 C25 1.367(10)
C24 C28 1.522(10)
C25 C26 1.371(10)
C25 H25 0.9300
C26 C27 1.396(10)
C26 H26 0.9300
C27 H27 0.9300
C28 H28A 0.9700
C28 H28B 0.9700
C29 H29A 0.9600
C29 H29B 0.9600
C29 H29C 0.9600
C29 H29D 0.9600
C29 H29E 0.9600
C29 H29F 0.9600
C30 H30A 0.9600
C30 H30B 0.9600
C30 H30C 0.9600
C30 H30D 0.9600
C30 H30E 0.9600
C30 H30F 0.9600
C31 C36 1.370(9)
C31 C32 1.417(10)
C31 C58 1.510(9)
C32 C33 1.399(9)
C33 C34 1.393(10)
C33 C37 1.530(9)
C34 C35 1.388(9)
C34 H34 0.9300
C35 C36 1.359(9)
C36 H36 0.9300
C37 C38 1.542(9)
C37 H37A 0.9700
C37 H37B 0.9700
C38 C39 1.383(9)
C38 C43 1.383(10)
C39 C40 1.392(10)
C40 C41 1.377(10)
C40 C44 1.520(10)
C41 C42 1.394(10)
C41 H41 0.9300
C42 C43 1.379(10)
C42 H42 0.9300
C43 H43 0.9300
C44 C45 1.519(10)
C44 H44A 0.9700
C44 H44B 0.9700
C45 C46 1.386(10)
C45 C50 1.391(10)
C46 C47 1.399(10)
C47 C48 1.392(10)
C47 C51 1.521(10)
C48 C49 1.369(10)
C48 H48 0.9300
C49 C50 1.366(11)
C50 H50 0.9300
C51 C52 1.511(10)
C51 H51A 0.9700
C51 H51B 0.9700
C52 C53 1.389(10)
C52 C57 1.416(10)
C53 C54 1.382(10)
C54 C55 1.400(10)
C54 C58 1.492(10)
C55 C56 1.382(10)
C55 H55 0.9300
C56 C57 1.380(10)
C56 H56 0.9300
C57 H57 0.9300
C58 H58A 0.9700
C58 H58B 0.9700
C59 H59A 0.9600
C59 H59B 0.9600
C59 H59C 0.9600
C59 H59D 0.9600
C59 H59E 0.9600
C59 H59F 0.9600
C60 H60A 0.9600
C60 H60B 0.9600
C60 H60C 0.9600
C60 H60D 0.9600
C60 H60E 0.9600
C60 H60F 0.9600
C61 C62 1.452(15)
C61 H61A 0.9600
C61 H61B 0.9600
C61 H61C 0.9600
C62 C63 1.451(15)
C63 H63A 0.9600
C63 H63B 0.9600
C63 H63C 0.9600
C64 C65 1.439(14)
C64 H64A 0.9600
C64 H64B 0.9600
C64 H64C 0.9600
